data_2218863
loop_
_publ_author_name
'Fun, Hoong-Kun'
'Jebas, Samuel Robinson'

_publ_section_title
;
 4-(Dimethylamino)phenyl phenyl ketone
;
_journal_coeditor_code AT2585
_journal_issue 8
_journal_name_full 'Acta Crystallographica Section E'
_journal_page_first o1466
_journal_paper_doi 10.1107/S1600536808020953
_journal_volume 64
_journal_year 2008
_chemical_formula_iupac 'C15 H15 N O'
_chemical_formula_moiety 'C15 H15 N O'
_chemical_formula_sum 'C15 H15 N O'
_chemical_formula_weight 225.28
_chemical_name_common 4-(Dimethylamino)benzophenone
_chemical_name_systematic
;
4-(Dimethylamino)phenyl phenyl ketone
;
_space_group_IT_number 14
_symmetry_cell_setting monoclinic
_symmetry_space_group_name_Hall '-P 2ybc'
_symmetry_space_group_name_H-M 'P 1 21/c 1'
_atom_sites_solution_hydrogens geom
_atom_sites_solution_primary direct
_atom_sites_solution_secondary difmap
_audit_creation_method SHELXL-97
_cell_angle_alpha 90.00
_cell_angle_beta 111.7170(10)
_cell_angle_gamma 90.00
_cell_formula_units_Z 4
_cell_length_a 13.0575(3)
_cell_length_b 7.7456(2)
_cell_length_c 12.4931(3)
_cell_measurement_reflns_used 8685
_cell_measurement_temperature 100.00(10)
_cell_measurement_theta_max 38.66
_cell_measurement_theta_min 3.12
_cell_volume 1173.85(5)
_computing_cell_refinement 'APEX2 (Bruker, 2005)'
_computing_data_collection 'APEX2 (Bruker, 2005)'
_computing_data_reduction 'SAINT (Bruker, 2005)'
_computing_molecular_graphics 'SHELXTL (Sheldrick, 2008)'
_computing_publication_material
;
SHELXTL (Sheldrick, 2008) and PLATON (Spek, 2003)
;
_computing_structure_refinement 'SHELXTL (Sheldrick, 2008)'
_computing_structure_solution 'SHELXTL (Sheldrick, 2008)'
_diffrn_ambient_temperature 100.00(10)
_diffrn_measured_fraction_theta_full 0.997
_diffrn_measured_fraction_theta_max 0.997
_diffrn_measurement_device_type 'Bruker SMART APEXII CCD area-detector'
_diffrn_measurement_method '\f and \w'
_diffrn_radiation_monochromator graphite
_diffrn_radiation_source 'fine-focus sealed tube'
_diffrn_radiation_type MoK\a
_diffrn_radiation_wavelength 0.71073
_diffrn_reflns_av_R_equivalents 0.0280
_diffrn_reflns_av_sigmaI/netI 0.0278
_diffrn_reflns_limit_h_max 19
_diffrn_reflns_limit_h_min -21
_diffrn_reflns_limit_k_max 12
_diffrn_reflns_limit_k_min -10
_diffrn_reflns_limit_l_max 20
_diffrn_reflns_limit_l_min -20
_diffrn_reflns_number 22302
_diffrn_reflns_theta_full 35.00
_diffrn_reflns_theta_max 35.00
_diffrn_reflns_theta_min 3.12
_diffrn_standards_number 0
_exptl_absorpt_coefficient_mu 0.080
_exptl_absorpt_correction_T_max 0.9773
_exptl_absorpt_correction_T_min 0.9387
_exptl_absorpt_correction_type multi-scan
_exptl_absorpt_process_details '(SADABS; Bruker, 2005)'
_exptl_crystal_colour colourless
_exptl_crystal_density_diffrn 1.275
_exptl_crystal_density_method 'not measured'
_exptl_crystal_description block
_exptl_crystal_F_000 480
_exptl_crystal_size_max 0.60
_exptl_crystal_size_mid 0.43
_exptl_crystal_size_min 0.28
_refine_diff_density_max 0.421
_refine_diff_density_min -0.246
_refine_ls_extinction_method none
_refine_ls_goodness_of_fit_ref 1.057
_refine_ls_hydrogen_treatment constr
_refine_ls_matrix_type full
_refine_ls_number_parameters 156
_refine_ls_number_reflns 5156
_refine_ls_number_restraints 0
_refine_ls_restrained_S_all 1.057
_refine_ls_R_factor_all 0.0597
_refine_ls_R_factor_gt 0.0467
_refine_ls_shift/su_max 0.000
_refine_ls_shift/su_mean 0.000
_refine_ls_structure_factor_coef Fsqd
_refine_ls_weighting_details 'calc w=1/[\s^2^(Fo^2^)+(0.0744P)^2^+0.1876P] where P=(Fo^2^+2Fc^2^)/3'
_refine_ls_weighting_scheme calc
_refine_ls_wR_factor_gt 0.1284
_refine_ls_wR_factor_ref 0.1383
_reflns_number_gt 4138
_reflns_number_total 5156
_reflns_threshold_expression I>2\s(I)
_cod_data_source_file at2585.cif
_cod_data_source_block I
_cod_original_sg_symbol_H-M 'P 21/c'
_cod_database_code 2218863
_cod_database_fobs_code 2218863

loop_
_symmetry_equiv_pos_as_xyz
'x, y, z'
'-x, y+1/2, -z+1/2'
'-x, -y, -z'
'x, -y-1/2, z-1/2'

loop_
_atom_site_type_symbol
_atom_site_label
_atom_site_fract_x
_atom_site_fract_y
_atom_site_fract_z
_atom_site_U_iso_or_equiv
_atom_site_adp_type
_atom_site_calc_flag
_atom_site_refinement_flags
_atom_site_occupancy
O O1 0.26958(5) 0.42158(10) 0.20400(5) 0.02533(15) Uani d . 1
N N1 -0.10640(5) 0.34279(10) 0.40740(6) 0.01934(14) Uani d . 1
C C1 0.43352(6) 0.31796(11) 0.49440(7) 0.01861(15) Uani d . 1
H H1 0.3933 0.3765 0.5308 0.022 Uiso calc R 1
C C2 0.53797(7) 0.25436(12) 0.55889(7) 0.02153(16) Uani d . 1
H H2 0.5677 0.2714 0.6382 0.026 Uiso calc R 1
C C3 0.59761(7) 0.16567(12) 0.50493(8) 0.02318(17) Uani d . 1
H H3 0.6668 0.1215 0.5484 0.028 Uiso calc R 1
C C4 0.55457(7) 0.14235(12) 0.38612(8) 0.02373(17) Uani d . 1
H H4 0.5948 0.0833 0.3500 0.028 Uiso calc R 1
C C5 0.45115(7) 0.20786(11) 0.32186(7) 0.02078(16) Uani d . 1
H H5 0.4228 0.1942 0.2423 0.025 Uiso calc R 1
C C6 0.38907(6) 0.29412(10) 0.37532(7) 0.01685(14) Uani d . 1
C C7 0.27935(6) 0.36465(10) 0.29960(7) 0.01733(14) Uani d . 1
C C8 0.18415(6) 0.36068(10) 0.33575(6) 0.01575(14) Uani d . 1
C C9 0.08856(6) 0.44970(10) 0.26790(7) 0.01806(15) Uani d . 1
H H9 0.0897 0.5141 0.2055 0.022 Uiso calc R 1
C C10 -0.00688(6) 0.44473(11) 0.29074(7) 0.01847(15) Uani d . 1
H H10 -0.0687 0.5052 0.2436 0.022 Uiso calc R 1
C C11 -0.01199(6) 0.34866(10) 0.38509(6) 0.01540(14) Uani d . 1
C C12 0.08462(6) 0.25969(10) 0.45427(6) 0.01625(14) Uani d . 1
H H12 0.0843 0.1963 0.5174 0.019 Uiso calc R 1
C C13 0.17938(6) 0.26547(10) 0.42967(6) 0.01610(14) Uani d . 1
H H13 0.2414 0.2051 0.4763 0.019 Uiso calc R 1
C C14 -0.11461(7) 0.24089(12) 0.50120(7) 0.02242(16) Uani d . 1
H H14A -0.0465 0.2479 0.5664 0.034 Uiso calc R 1
H H14B -0.1292 0.1227 0.4773 0.034 Uiso calc R 1
H H14C -0.1735 0.2846 0.5220 0.034 Uiso calc R 1
C C15 -0.20773(7) 0.41652(14) 0.32699(8) 0.02666(19) Uani d . 1
H H15A -0.1986 0.5387 0.3213 0.040 Uiso calc R 1
H H15B -0.2666 0.3950 0.3538 0.040 Uiso calc R 1
H H15C -0.2250 0.3646 0.2526 0.040 Uiso calc R 1

loop_
_atom_site_aniso_label
_atom_site_aniso_U_11
_atom_site_aniso_U_22
_atom_site_aniso_U_33
_atom_site_aniso_U_12
_atom_site_aniso_U_13
_atom_site_aniso_U_23
O1 0.0234(3) 0.0354(4) 0.0184(3) -0.0007(2) 0.0091(2) 0.0074(2)
N1 0.0154(3) 0.0231(3) 0.0193(3) 0.0014(2) 0.0062(2) 0.0022(2)
C1 0.0176(3) 0.0211(3) 0.0172(3) -0.0011(3) 0.0065(3) -0.0014(3)
C2 0.0176(3) 0.0274(4) 0.0181(3) -0.0012(3) 0.0049(3) 0.0009(3)
C3 0.0168(3) 0.0271(4) 0.0261(4) 0.0013(3) 0.0086(3) 0.0050(3)
C4 0.0208(3) 0.0280(4) 0.0262(4) 0.0017(3) 0.0133(3) 0.0007(3)
C5 0.0204(3) 0.0254(4) 0.0190(3) -0.0013(3) 0.0102(3) -0.0012(3)
C6 0.0162(3) 0.0185(3) 0.0166(3) -0.0019(2) 0.0070(2) 0.0003(2)
C7 0.0183(3) 0.0180(3) 0.0156(3) -0.0021(2) 0.0062(3) 0.0002(2)
C8 0.0162(3) 0.0163(3) 0.0143(3) -0.0005(2) 0.0051(2) 0.0006(2)
C9 0.0195(3) 0.0184(3) 0.0152(3) 0.0006(2) 0.0052(3) 0.0031(2)
C10 0.0176(3) 0.0193(3) 0.0167(3) 0.0026(2) 0.0042(3) 0.0029(3)
C11 0.0154(3) 0.0149(3) 0.0148(3) -0.0003(2) 0.0043(2) -0.0019(2)
C12 0.0170(3) 0.0169(3) 0.0148(3) 0.0006(2) 0.0058(2) 0.0016(2)
C13 0.0158(3) 0.0164(3) 0.0154(3) 0.0013(2) 0.0049(2) 0.0016(2)
C14 0.0229(3) 0.0252(4) 0.0216(4) -0.0004(3) 0.0112(3) 0.0007(3)
C15 0.0158(3) 0.0350(5) 0.0267(4) 0.0032(3) 0.0049(3) 0.0048(3)

loop_
_atom_type_symbol
_atom_type_description
_atom_type_scat_dispersion_real
_atom_type_scat_dispersion_imag
_atom_type_scat_source
C C 0.0033 0.0016 'International Tables Vol C Tables 4.2.6.8 and 6.1.1.4'
H H 0.0000 0.0000 'International Tables Vol C Tables 4.2.6.8 and 6.1.1.4'
N N 0.0061 0.0033 'International Tables Vol C Tables 4.2.6.8 and 6.1.1.4'
O O 0.0106 0.0060 'International Tables Vol C Tables 4.2.6.8 and 6.1.1.4'

loop_
_geom_angle_atom_site_label_1
_geom_angle_atom_site_label_2
_geom_angle_atom_site_label_3
_geom_angle
C11 N1 C14 121.81(7)
C11 N1 C15 120.55(7)
C14 N1 C15 116.94(7)
C2 C1 C6 120.15(8)
C2 C1 H1 119.9
C6 C1 H1 119.9
C3 C2 C1 120.02(8)
C3 C2 H2 120.0
C1 C2 H2 120.0
C2 C3 C4 120.36(8)
C2 C3 H3 119.8
C4 C3 H3 119.8
C5 C4 C3 119.52(8)
C5 C4 H4 120.2
C3 C4 H4 120.2
C4 C5 C6 120.76(8)
C4 C5 H5 119.6
C6 C5 H5 119.6
C1 C6 C5 119.17(7)
C1 C6 C7 123.28(7)
C5 C6 C7 117.47(7)
O1 C7 C8 120.51(7)
O1 C7 C6 118.26(7)
C8 C7 C6 121.18(7)
C9 C8 C13 117.23(7)
C9 C8 C7 117.90(7)
C13 C8 C7 124.76(7)
C10 C9 C8 122.12(7)
C10 C9 H9 118.9
C8 C9 H9 118.9
C9 C10 C11 120.77(7)
C9 C10 H10 119.6
C11 C10 H10 119.6
N1 C11 C10 120.86(7)
N1 C11 C12 121.89(7)
C10 C11 C12 117.25(7)
C13 C12 C11 121.14(7)
C13 C12 H12 119.4
C11 C12 H12 119.4
C12 C13 C8 121.49(7)
C12 C13 H13 119.3
C8 C13 H13 119.3
N1 C14 H14A 109.5
N1 C14 H14B 109.5
H14A C14 H14B 109.5
N1 C14 H14C 109.5
H14A C14 H14C 109.5
H14B C14 H14C 109.5
N1 C15 H15A 109.5
N1 C15 H15B 109.5
H15A C15 H15B 109.5
N1 C15 H15C 109.5
H15A C15 H15C 109.5
H15B C15 H15C 109.5

loop_
_geom_bond_atom_site_label_1
_geom_bond_atom_site_label_2
_geom_bond_distance
O1 C7 1.2346(10)
N1 C11 1.3615(10)
N1 C14 1.4494(11)
N1 C15 1.4499(11)
C1 C2 1.3924(11)
C1 C6 1.3947(11)
C1 H1 0.9300
C2 C3 1.3862(12)
C2 H2 0.9300
C3 C4 1.3907(13)
C3 H3 0.9300
C4 C5 1.3868(12)
C4 H4 0.9300
C5 C6 1.3965(11)
C5 H5 0.9300
C6 C7 1.4976(11)
C7 C8 1.4716(11)
C8 C9 1.4031(10)
C8 C13 1.4066(11)
C9 C10 1.3781(11)
C9 H9 0.9300
C10 C11 1.4163(11)
C10 H10 0.9300
C11 C12 1.4165(10)
C12 C13 1.3816(11)
C12 H12 0.9300
C13 H13 0.9300
C14 H14A 0.9600
C14 H14B 0.9600
C14 H14C 0.9600
C15 H15A 0.9600
C15 H15B 0.9600
C15 H15C 0.9600

loop_
_geom_hbond_atom_site_label_D
_geom_hbond_atom_site_label_H
_geom_hbond_atom_site_label_A
_geom_hbond_site_symmetry_A
_geom_hbond_distance_DH
_geom_hbond_distance_HA
_geom_hbond_distance_DA
_geom_hbond_angle_DHA
C4 H4 O1 2_645 0.93 2.46 3.3730(12) 168
C10 H10 Cg2 2_555 0.93 2.98 3.6452(9) 130

loop_
_geom_torsion_atom_site_label_1
_geom_torsion_atom_site_label_2
_geom_torsion_atom_site_label_3
_geom_torsion_atom_site_label_4
_geom_torsion
C6 C1 C2 C3 -0.63(13)
C1 C2 C3 C4 1.18(13)
C2 C3 C4 C5 -0.29(14)
C3 C4 C5 C6 -1.15(13)
C2 C1 C6 C5 -0.79(12)
C2 C1 C6 C7 -177.50(7)
C4 C5 C6 C1 1.69(12)
C4 C5 C6 C7 178.59(8)
C1 C6 C7 O1 141.72(9)
C5 C6 C7 O1 -35.04(11)
C1 C6 C7 C8 -40.56(11)
C5 C6 C7 C8 142.68(8)
O1 C7 C8 C9 -10.84(12)
C6 C7 C8 C9 171.49(7)
O1 C7 C8 C13 165.13(8)
C6 C7 C8 C13 -12.54(12)
C13 C8 C9 C10 -0.33(12)
C7 C8 C9 C10 175.94(7)
C8 C9 C10 C11 0.20(12)
C14 N1 C11 C10 177.99(7)
C15 N1 C11 C10 7.82(12)
C14 N1 C11 C12 -1.90(12)
C15 N1 C11 C12 -172.07(8)
C9 C10 C11 N1 -179.62(7)
C9 C10 C11 C12 0.27(11)
N1 C11 C12 C13 179.28(7)
C10 C11 C12 C13 -0.61(11)
C11 C12 C13 C8 0.49(12)
C9 C8 C13 C12 -0.02(11)
C7 C8 C13 C12 -176.00(7)

loop_
_cod_related_entry_id
_cod_related_entry_database
_cod_related_entry_code
1 ChemSpider 10284
